data_4302716
loop_
_publ_author_name
'Minoru Mitsumi'
'Yuji Yoshida'
'Akihisa Kohyama'
'Yasutaka Kitagawa'
'Yoshiki Ozawa'
'Mototada Kobayashi'
'Koshiro Toriumi'
'Makoto Tadokoro'
'Naoshi Ikeda'
'Mitsutaka Okumura'
'Mohamedally Kurmoo'

_publ_contact_author_address
; 
Department of Material Science
Graduate School of Material Science
University of Hyogo
3-2-1 Kouto, Kamigori-cho, Ako-gun, Hyogo 678-1297, Japan 
;
_publ_contact_author_email mitsumi@sci.u-hyogo.ac.jp
_publ_contact_author_fax +81-791-58-0154
_publ_contact_author_name 'Mitsumi, Minoru'
_publ_contact_author_phone +81-791-58-0153
_publ_section_title
;
Syntheses, Structures and Solid-State Properties of MMX Mixed-Valence
Chains, [NiII/III2(RCS2)4I]\\infty (R = Et,n-Pr andn-Bu): Evidence of a
Spin-Peierls Transition
;
_journal_name_full 'Inorganic Chemistry'
_journal_page_first 6680
_journal_page_last 6691
_journal_paper_doi 10.1021/ic900630a
_journal_volume 48
_journal_year 2009
_chemical_formula_moiety 'C16 H28 I Ni2 S8'
_chemical_formula_sum 'C16 H28 I Ni2 S8'
_chemical_formula_weight 721.22
_space_group_IT_number 5
_symmetry_cell_setting monoclinic
_symmetry_Int_Tables_number 5
_symmetry_space_group_name_Hall 'C 2y'
_symmetry_space_group_name_H-M 'C 1 2 1'
_atom_sites_solution_hydrogens geom
_atom_sites_solution_primary direct
_atom_sites_solution_secondary difmap
_audit_creation_method SHELXL-97
_cell_angle_alpha 90.00
_cell_angle_beta 112.8310(7)
_cell_angle_gamma 90.00
_cell_formula_units_Z 8
_cell_length_a 37.2403(8)
_cell_length_b 8.3633(2)
_cell_length_c 18.0518(5)
_cell_measurement_reflns_used 28943
_cell_measurement_temperature 140(1)
_cell_measurement_theta_max 30.0
_cell_measurement_theta_min 3.0
_cell_volume 5181.8(2)
_computing_cell_refinement PROCESS-AUTO
_computing_data_collection PROCESS-AUTO
_computing_data_reduction 'SHELXL-97 (Sheldrick, 1997)'
_computing_publication_material 'SHELXL-97 (Sheldrick, 1997)'
_computing_structure_refinement 'SHELXL-97 (Sheldrick, 1997)'
_computing_structure_solution 'SIR-97 (A. Altomare, 1999)'
_diffrn_ambient_temperature 140(1)
_diffrn_detector_area_resol_mean 10.00
_diffrn_measured_fraction_theta_full 0.997
_diffrn_measured_fraction_theta_max 0.997
_diffrn_measurement_device_type 'Rigaku RAXIS-RAPID Imaging Plate'
_diffrn_measurement_method \w
_diffrn_radiation_monochromator graphite
_diffrn_radiation_source 'fine-focus sealed tube'
_diffrn_radiation_type MoK\a
_diffrn_radiation_wavelength 0.71075
_diffrn_reflns_av_R_equivalents 0.0293
_diffrn_reflns_av_sigmaI/netI 0.0370
_diffrn_reflns_limit_h_max 51
_diffrn_reflns_limit_h_min -52
_diffrn_reflns_limit_k_max 11
_diffrn_reflns_limit_k_min -9
_diffrn_reflns_limit_l_max 25
_diffrn_reflns_limit_l_min -25
_diffrn_reflns_number 30788
_diffrn_reflns_theta_full 29.99
_diffrn_reflns_theta_max 29.99
_diffrn_reflns_theta_min 3.02
_exptl_absorpt_coefficient_mu 3.293
_exptl_absorpt_correction_T_max 1.000
_exptl_absorpt_correction_T_min 0.702
_exptl_absorpt_correction_type multi-scan
_exptl_absorpt_process_details '(Higashi, 1995)'
_exptl_crystal_colour black
_exptl_crystal_density_diffrn 1.849
_exptl_crystal_density_method 'not measured'
_exptl_crystal_description prism
_exptl_crystal_F_000 2888
_exptl_crystal_size_max 0.235
_exptl_crystal_size_mid 0.090
_exptl_crystal_size_min 0.080
_refine_diff_density_max 1.558
_refine_diff_density_min -0.637
_refine_diff_density_rms 0.112
_refine_ls_abs_structure_details 'Flack H D (1983), Acta Cryst. A39, 876-881'
_refine_ls_abs_structure_Flack 0.495(14)
_refine_ls_extinction_coef 0.0000
_refine_ls_extinction_method none
_refine_ls_goodness_of_fit_ref 1.062
_refine_ls_hydrogen_treatment constr
_refine_ls_matrix_type full
_refine_ls_number_parameters 547
_refine_ls_number_reflns 12840
_refine_ls_number_restraints 1
_refine_ls_restrained_S_all 1.062
_refine_ls_R_factor_all 0.0349
_refine_ls_R_factor_gt 0.0309
_refine_ls_shift/su_max 0.005
_refine_ls_shift/su_mean 0.000
_refine_ls_structure_factor_coef Fsqd
_refine_ls_weighting_details 'calc w=1/[\s^2^(Fo^2^)+(0.0298P)^2^+16.1933P] where P=(Fo^2^+2Fc^2^)/3'
_refine_ls_weighting_scheme calc
_refine_ls_wR_factor_gt 0.0761
_refine_ls_wR_factor_ref 0.0785
_reflns_number_gt 11732
_reflns_number_total 12840
_reflns_threshold_expression >2sigma(I)
_cod_data_source_file ic900630a_si_003.cif
_cod_data_source_block '[Pt2(n-PrCS2)4I]_140K'
_cod_original_sg_symbol_H-M 'C 2'
_cod_database_code 4302716

loop_
_symmetry_equiv_pos_as_xyz
'x, y, z'
'-x, y, -z'
'x+1/2, y+1/2, z'
'-x+1/2, y+1/2, -z'

loop_
_atom_site_label
_atom_site_type_symbol
_atom_site_fract_x
_atom_site_fract_y
_atom_site_fract_z
_atom_site_U_iso_or_equiv
_atom_site_adp_type
_atom_site_occupancy
_atom_site_symmetry_multiplicity
_atom_site_calc_flag
_atom_site_refinement_flags
_atom_site_disorder_assembly
_atom_site_disorder_group
I1 I 0.0000 0.69551(4) 0.0000 0.02110(8) Uani 1 2 d S . .
I2 I 0.0000 0.16558(4) 0.5000 0.01685(8) Uani 1 2 d S . .
I3 I 0.259283(8) 0.21156(3) 0.254848(16) 0.02063(6) Uani 1 1 d . . .
Ni1 Ni 0.0000 0.34595(9) 0.0000 0.01247(15) Uani 1 2 d S . .
Ni2 Ni 0.0000 0.04220(9) 0.0000 0.01243(15) Uani 1 2 d S . .
Ni3 Ni 0.0000 0.51457(10) 0.5000 0.01314(15) Uani 1 2 d S . .
Ni4 Ni 0.0000 0.81782(10) 0.5000 0.01287(16) Uani 1 2 d S . .
Ni5 Ni 0.260208(14) 0.55957(7) 0.25681(3) 0.01418(12) Uani 1 1 d . . .
Ni6 Ni 0.258277(13) 0.86302(7) 0.25419(3) 0.01407(12) Uani 1 1 d . . .
S1 S 0.01478(3) 0.36044(13) 0.13198(6) 0.01742(19) Uani 1 1 d . . .
S2 S -0.01691(3) 0.02856(13) 0.10548(5) 0.01633(17) Uani 1 1 d . . .
S3 S 0.06344(3) 0.36123(13) 0.02271(6) 0.01777(18) Uani 1 1 d . . .
S4 S 0.06230(3) 0.03106(13) 0.08352(5) 0.01666(17) Uani 1 1 d . . .
S5 S 0.05809(3) 0.50181(14) 0.49115(6) 0.01726(19) Uani 1 1 d . . .
S6 S 0.06510(3) 0.83188(14) 0.55792(6) 0.0193(2) Uani 1 1 d . . .
S7 S -0.02843(3) 0.50202(14) 0.36626(6) 0.01759(19) Uani 1 1 d . A .
S8 S 0.00332(3) 0.83279(14) 0.37980(6) 0.0190(2) Uani 1 1 d . A .
S9 S 0.27067(3) 0.54541(13) 0.14340(6) 0.01809(19) Uani 1 1 d . . .
S10 S 0.23583(3) 0.87131(14) 0.12018(6) 0.01873(19) Uani 1 1 d . . .
S11 S 0.32444(3) 0.55252(13) 0.32789(6) 0.01820(19) Uani 1 1 d . . .
S12 S 0.31952(3) 0.88367(14) 0.26284(6) 0.01834(18) Uani 1 1 d . . .
S13 S 0.25045(3) 0.55066(14) 0.37124(6) 0.0198(2) Uani 1 1 d . . .
S14 S 0.28016(3) 0.88480(14) 0.38751(6) 0.01953(19) Uani 1 1 d . . .
S15 S 0.19625(3) 0.53965(14) 0.18640(6) 0.0202(2) Uani 1 1 d . . .
S16 S 0.19690(3) 0.87132(14) 0.24654(7) 0.0211(2) Uani 1 1 d . . .
C1 C -0.00128(10) 0.1942(5) 0.1616(2) 0.0159(7) Uani 1 1 d . . .
C2 C -0.00108(12) 0.1909(5) 0.2453(2) 0.0208(8) Uani 1 1 d . . .
H2A H -0.0112 0.0886 0.2538 0.025 Uiso 1 1 calc R . .
H2B H -0.0185 0.2734 0.2495 0.025 Uiso 1 1 calc R . .
C3 C 0.03939(15) 0.2165(8) 0.3117(3) 0.0369(12) Uani 1 1 d . . .
H3A H 0.0492 0.3205 0.3047 0.044 Uiso 1 1 calc R . .
H3B H 0.0372 0.2159 0.3635 0.044 Uiso 1 1 calc R . .
C4 C 0.06848(15) 0.0879(9) 0.3111(3) 0.0488(17) Uani 1 1 d . . .
H4A H 0.0582 -0.0158 0.3145 0.073 Uiso 1 1 calc R . .
H4B H 0.0926 0.1033 0.3563 0.073 Uiso 1 1 calc R . .
H4C H 0.0729 0.0955 0.2623 0.073 Uiso 1 1 calc R . .
C5 C 0.08509(10) 0.1963(5) 0.0733(2) 0.0176(7) Uani 1 1 d . . .
C6 C 0.12933(11) 0.1945(5) 0.1119(3) 0.0236(8) Uani 1 1 d . . .
H6A H 0.1378 0.1035 0.1478 0.028 Uiso 1 1 calc R . .
H6B H 0.1383 0.2906 0.1438 0.028 Uiso 1 1 calc R . .
C7 C 0.14814(12) 0.1851(7) 0.0500(3) 0.0319(11) Uani 1 1 d . . .
H7A H 0.1393 0.2751 0.0135 0.038 Uiso 1 1 calc R . .
H7B H 0.1762 0.1938 0.0778 0.038 Uiso 1 1 calc R . .
C8 C 0.13867(14) 0.0320(8) 0.0018(3) 0.0378(12) Uani 1 1 d . . .
H8A H 0.1486 -0.0574 0.0372 0.057 Uiso 1 1 calc R . .
H8B H 0.1504 0.0342 -0.0370 0.057 Uiso 1 1 calc R . .
H8C H 0.1109 0.0219 -0.0254 0.057 Uiso 1 1 calc R . .
C9 C 0.08353(11) 0.6667(5) 0.5318(2) 0.0182(7) Uani 1 1 d . . .
C10 C 0.12574(10) 0.6723(5) 0.5422(3) 0.0215(8) Uani 1 1 d . . .
H10A H 0.1345 0.5650 0.5376 0.026 Uiso 1 1 calc R . .
H10B H 0.1414 0.7118 0.5956 0.026 Uiso 1 1 calc R . .
C11 C 0.13188(13) 0.7798(7) 0.4797(3) 0.0295(10) Uani 1 1 d . . .
H11A H 0.1270 0.8900 0.4897 0.035 Uiso 1 1 calc R . .
H11B H 0.1133 0.7508 0.4266 0.035 Uiso 1 1 calc R . .
C12 C 0.17331(13) 0.7657(6) 0.4818(3) 0.0300(10) Uani 1 1 d . . .
H12A H 0.1918 0.7866 0.5353 0.045 Uiso 1 1 calc R . .
H12B H 0.1768 0.8420 0.4454 0.045 Uiso 1 1 calc R . .
H12C H 0.1773 0.6597 0.4660 0.045 Uiso 1 1 calc R . .
C13 C -0.01655(12) 0.6667(6) 0.3273(2) 0.0209(8) Uani 1 1 d . . .
C14 C -0.0304(4) 0.664(3) 0.2366(13) 0.019(3) Uani 0.526(13) 1 d P A 1
H14A H -0.0122 0.7248 0.2212 0.023 Uiso 0.526(13) 1 calc PR A 1
H14B H -0.0299 0.5544 0.2194 0.023 Uiso 0.526(13) 1 calc PR A 1
C15 C -0.0709(3) 0.7310(17) 0.1924(6) 0.025(3) Uani 0.526(13) 1 d P A 1
H15A H -0.0707 0.8460 0.1993 0.031 Uiso 0.526(13) 1 calc PR A 1
H15B H -0.0889 0.6845 0.2134 0.031 Uiso 0.526(13) 1 calc PR A 1
C16 C -0.0836(3) 0.6889(13) 0.1019(5) 0.034(3) Uani 0.526(13) 1 d P A 1
H16A H -0.0673 0.7446 0.0803 0.051 Uiso 0.526(13) 1 calc PR A 1
H16B H -0.1102 0.7203 0.0733 0.051 Uiso 0.526(13) 1 calc PR A 1
H16C H -0.0811 0.5757 0.0961 0.051 Uiso 0.526(13) 1 calc PR A 1
C17 C -0.0175(6) 0.669(3) 0.2423(15) 0.030(4) Uani 0.474(13) 1 d P A 2
H17A H -0.0071 0.7703 0.2331 0.036 Uiso 0.474(13) 1 calc PR A 2
H17B H -0.0009 0.5845 0.2366 0.036 Uiso 0.474(13) 1 calc PR A 2
C18 C -0.0584(5) 0.647(2) 0.1799(8) 0.049(4) Uani 0.474(13) 1 d P A 2
H18A H -0.0578 0.6529 0.1267 0.058 Uiso 0.474(13) 1 calc PR A 2
H18B H -0.0678 0.5420 0.1862 0.058 Uiso 0.474(13) 1 calc PR A 2
C19 C -0.0855(6) 0.770(2) 0.1871(12) 0.060(5) Uani 0.474(13) 1 d P A 2
H19A H -0.0972 0.7327 0.2229 0.091 Uiso 0.474(13) 1 calc PR A 2
H19B H -0.1055 0.7905 0.1351 0.091 Uiso 0.474(13) 1 calc PR A 2
H19C H -0.0714 0.8672 0.2080 0.091 Uiso 0.474(13) 1 calc PR A 2
C20 C 0.25035(11) 0.7058(6) 0.0867(2) 0.0176(8) Uani 1 1 d . . .
C21 C 0.24384(13) 0.6971(6) -0.0010(3) 0.0248(9) Uani 1 1 d . . .
H21A H 0.2574 0.6042 -0.0093 0.030 Uiso 1 1 calc R . .
H21B H 0.2552 0.7911 -0.0147 0.030 Uiso 1 1 calc R . .
C22 C 0.20073(14) 0.6864(7) -0.0583(3) 0.0329(11) Uani 1 1 d . . .
H22A H 0.1871 0.7790 -0.0499 0.039 Uiso 1 1 calc R . .
H22B H 0.1991 0.6902 -0.1133 0.039 Uiso 1 1 calc R . .
C23 C 0.18067(15) 0.5390(8) -0.0478(3) 0.0424(13) Uani 1 1 d . . .
H23A H 0.1949 0.4465 -0.0524 0.064 Uiso 1 1 calc R . .
H23B H 0.1548 0.5354 -0.0884 0.064 Uiso 1 1 calc R . .
H23C H 0.1794 0.5403 0.0044 0.064 Uiso 1 1 calc R . .
C24 C 0.34407(11) 0.7201(5) 0.3097(2) 0.0171(7) Uani 1 1 d . . .
C25 C 0.38808(12) 0.7251(6) 0.3365(2) 0.0221(8) Uani 1 1 d . . .
H25A H 0.3999 0.6780 0.3897 0.027 Uiso 1 1 calc R . .
H25B H 0.3964 0.8358 0.3406 0.027 Uiso 1 1 calc R . .
C26 C 0.40284(12) 0.6369(6) 0.2798(3) 0.0278(10) Uani 1 1 d . . .
H26A H 0.4310 0.6311 0.3045 0.033 Uiso 1 1 calc R . .
H26B H 0.3929 0.5284 0.2726 0.033 Uiso 1 1 calc R . .
C27 C 0.39111(14) 0.7147(8) 0.1988(3) 0.0393(13) Uani 1 1 d . . .
H27A H 0.3633 0.7089 0.1711 0.059 Uiso 1 1 calc R . .
H27B H 0.4034 0.6602 0.1681 0.059 Uiso 1 1 calc R . .
H27C H 0.3991 0.8247 0.2055 0.059 Uiso 1 1 calc R . .
C28 C 0.26897(12) 0.7168(5) 0.4247(2) 0.0194(8) Uani 1 1 d . . .
C29 C 0.27704(13) 0.7139(6) 0.5134(3) 0.0255(9) Uani 1 1 d . . .
H29A H 0.2685 0.6124 0.5269 0.031 Uiso 1 1 calc R . .
H29B H 0.2623 0.7981 0.5255 0.031 Uiso 1 1 calc R . .
C30 C 0.32037(14) 0.7368(7) 0.5644(3) 0.0316(11) Uani 1 1 d . . .
H30A H 0.3354 0.6595 0.5483 0.038 Uiso 1 1 calc R . .
H30B H 0.3283 0.8429 0.5551 0.038 Uiso 1 1 calc R . .
C31 C 0.32910(18) 0.7165(10) 0.6537(3) 0.0562(19) Uani 1 1 d . . .
H31A H 0.3134 0.7896 0.6693 0.084 Uiso 1 1 calc R . .
H31B H 0.3562 0.7382 0.6844 0.084 Uiso 1 1 calc R . .
H31C H 0.3232 0.6089 0.6638 0.084 Uiso 1 1 calc R . .
C32 C 0.17451(12) 0.7018(5) 0.2024(3) 0.0220(8) Uani 1 1 d . B .
C33 C 0.13006(14) 0.6974(7) 0.1737(5) 0.0529(18) Uani 1 1 d . . .
H33A H 0.1196 0.5989 0.1452 0.063 Uiso 0.519(12) 1 calc PR B 3
H33B H 0.1183 0.7873 0.1388 0.063 Uiso 0.519(12) 1 calc PR B 3
H33C H 0.1204 0.7853 0.1361 0.063 Uiso 0.481(12) 1 calc PR B 4
H33D H 0.1218 0.6002 0.1424 0.063 Uiso 0.481(12) 1 calc PR B 4
C34 C 0.1221(3) 0.7088(18) 0.2619(8) 0.042(3) Uani 0.519(12) 1 d P B 3
H34A H 0.1387 0.6328 0.3007 0.050 Uiso 0.519(12) 1 calc PR B 3
H34B H 0.1285 0.8152 0.2847 0.050 Uiso 0.519(12) 1 calc PR B 3
C35 C 0.0801(3) 0.6725(16) 0.2446(6) 0.043(3) Uani 0.519(12) 1 d P B 3
H35A H 0.0640 0.7586 0.2141 0.065 Uiso 0.519(12) 1 calc PR B 3
H35B H 0.0766 0.6606 0.2943 0.065 Uiso 0.519(12) 1 calc PR B 3
H35C H 0.0727 0.5751 0.2142 0.065 Uiso 0.519(12) 1 calc PR B 3
C36 C 0.1100(3) 0.7034(15) 0.2216(8) 0.030(2) Uani 0.481(12) 1 d P B 4
H36A H 0.0823 0.7062 0.1890 0.036 Uiso 0.481(12) 1 calc PR B 4
H36B H 0.1168 0.8001 0.2538 0.036 Uiso 0.481(12) 1 calc PR B 4
C37 C 0.1195(3) 0.5568(16) 0.2769(7) 0.040(3) Uani 0.481(12) 1 d P B 4
H37A H 0.1107 0.4619 0.2451 0.061 Uiso 0.481(12) 1 calc PR B 4
H37B H 0.1066 0.5662 0.3135 0.061 Uiso 0.481(12) 1 calc PR B 4
H37C H 0.1471 0.5505 0.3066 0.061 Uiso 0.481(12) 1 calc PR B 4

loop_
_atom_site_aniso_label
_atom_site_aniso_U_11
_atom_site_aniso_U_22
_atom_site_aniso_U_33
_atom_site_aniso_U_23
_atom_site_aniso_U_13
_atom_site_aniso_U_12
I1 0.02737(18) 0.00899(18) 0.02617(18) 0.000 0.00953(14) 0.000
I2 0.02049(17) 0.00961(17) 0.02050(17) 0.000 0.00801(13) 0.000
I3 0.02403(13) 0.00873(12) 0.02859(14) 0.00097(10) 0.00963(10) 0.00099(9)
Ni1 0.0145(3) 0.0097(4) 0.0131(3) 0.000 0.0053(2) 0.000
Ni2 0.0127(3) 0.0098(4) 0.0145(3) 0.000 0.0050(2) 0.000
Ni3 0.0134(3) 0.0110(4) 0.0153(3) 0.000 0.0058(2) 0.000
Ni4 0.0149(3) 0.0100(4) 0.0141(3) 0.000 0.0060(3) 0.000
Ni5 0.0132(2) 0.0095(3) 0.0194(2) 0.00146(17) 0.00590(18) 0.00088(17)
Ni6 0.0151(2) 0.0093(3) 0.0175(2) 0.00110(18) 0.00598(18) 0.0008(2)
S1 0.0244(5) 0.0130(5) 0.0152(4) -0.0008(3) 0.0080(3) -0.0015(4)
S2 0.0192(4) 0.0139(5) 0.0174(4) 0.0003(4) 0.0088(3) -0.0012(4)
S3 0.0155(4) 0.0133(5) 0.0237(4) 0.0014(4) 0.0067(3) -0.0013(4)
S4 0.0145(4) 0.0139(5) 0.0195(4) 0.0018(4) 0.0044(3) 0.0011(3)
S5 0.0163(4) 0.0137(5) 0.0224(4) -0.0014(4) 0.0083(3) -0.0001(4)
S6 0.0156(4) 0.0141(5) 0.0253(5) -0.0023(4) 0.0049(4) -0.0001(4)
S7 0.0215(4) 0.0134(5) 0.0164(4) -0.0010(4) 0.0057(3) -0.0012(4)
S8 0.0275(5) 0.0137(5) 0.0192(4) 0.0008(4) 0.0127(4) -0.0004(4)
S9 0.0213(4) 0.0132(5) 0.0195(4) -0.0005(4) 0.0077(3) 0.0015(4)
S10 0.0214(4) 0.0137(5) 0.0201(4) 0.0025(4) 0.0069(3) 0.0026(4)
S11 0.0163(4) 0.0142(5) 0.0221(4) 0.0023(4) 0.0053(3) 0.0012(4)
S12 0.0168(4) 0.0135(5) 0.0243(4) 0.0022(4) 0.0075(3) -0.0004(4)
S13 0.0256(5) 0.0132(5) 0.0238(5) 0.0022(4) 0.0130(4) -0.0004(4)
S14 0.0266(5) 0.0135(5) 0.0185(4) -0.0005(4) 0.0089(4) -0.0011(4)
S15 0.0150(4) 0.0129(5) 0.0311(5) -0.0001(4) 0.0071(4) -0.0010(4)
S16 0.0182(4) 0.0134(5) 0.0334(5) 0.0012(4) 0.0117(4) 0.0027(4)
C1 0.0156(16) 0.016(2) 0.0164(16) 0.0020(14) 0.0068(13) 0.0024(15)
C2 0.028(2) 0.018(2) 0.0215(19) -0.0015(16) 0.0150(15) -0.0014(18)
C3 0.042(3) 0.051(3) 0.0147(19) 0.001(2) 0.0085(18) -0.016(3)
C4 0.025(2) 0.081(5) 0.040(3) 0.025(3) 0.012(2) -0.001(3)
C5 0.0160(16) 0.016(2) 0.0193(17) -0.0017(14) 0.0050(13) -0.0021(15)
C6 0.0166(18) 0.018(2) 0.029(2) 0.0020(16) 0.0003(14) -0.0017(17)
C7 0.0152(19) 0.041(3) 0.041(3) 0.010(2) 0.0120(17) 0.001(2)
C8 0.027(2) 0.054(4) 0.033(2) 0.001(2) 0.0120(18) 0.010(2)
C9 0.0182(17) 0.0145(19) 0.0218(18) 0.0036(15) 0.0076(14) 0.0006(16)
C10 0.0116(16) 0.018(2) 0.035(2) 0.0063(17) 0.0089(15) 0.0027(16)
C11 0.024(2) 0.034(3) 0.034(2) 0.009(2) 0.0146(19) 0.001(2)
C12 0.026(2) 0.030(3) 0.039(3) 0.000(2) 0.018(2) -0.0041(19)
C13 0.028(2) 0.015(2) 0.0209(19) -0.0002(16) 0.0109(15) 0.0036(18)
C14 0.021(7) 0.019(5) 0.015(4) 0.003(3) 0.004(6) -0.001(6)
C15 0.021(5) 0.046(9) 0.008(4) 0.005(4) 0.004(4) 0.006(5)
C16 0.032(5) 0.045(7) 0.022(4) 0.003(4) 0.008(3) -0.006(5)
C17 0.053(13) 0.017(6) 0.023(7) -0.004(5) 0.018(11) -0.001(10)
C18 0.061(9) 0.051(10) 0.026(6) 0.004(6) 0.010(6) -0.008(7)
C19 0.057(13) 0.039(10) 0.064(10) 0.011(7) 0.001(9) 0.001(9)
C20 0.0160(16) 0.017(2) 0.0185(17) -0.0018(15) 0.0050(13) -0.0050(16)
C21 0.038(2) 0.018(2) 0.0178(18) 0.0008(17) 0.0107(16) 0.000(2)
C22 0.037(2) 0.032(3) 0.022(2) -0.0014(19) 0.0033(17) 0.006(2)
C23 0.035(3) 0.046(3) 0.036(3) -0.002(2) 0.003(2) -0.004(2)
C24 0.0183(17) 0.0154(19) 0.0169(17) -0.0056(14) 0.0061(13) -0.0012(15)
C25 0.0207(19) 0.021(2) 0.0220(19) 0.0013(16) 0.0057(15) 0.0018(16)
C26 0.0155(19) 0.038(3) 0.029(2) 0.0009(19) 0.0079(16) 0.0048(17)
C27 0.030(2) 0.065(4) 0.028(2) 0.001(2) 0.0153(19) 0.007(3)
C28 0.0220(18) 0.0153(19) 0.0227(19) 0.0020(16) 0.0107(15) 0.0056(16)
C29 0.035(2) 0.026(2) 0.021(2) 0.0007(18) 0.0160(17) 0.003(2)
C30 0.030(2) 0.041(3) 0.025(2) 0.007(2) 0.0121(18) 0.009(2)
C31 0.049(3) 0.099(6) 0.026(3) 0.021(3) 0.020(2) 0.028(4)
C32 0.0205(18) 0.013(2) 0.035(2) 0.0053(17) 0.0133(16) 0.0032(17)
C33 0.020(2) 0.020(3) 0.118(6) 0.006(3) 0.025(3) -0.001(2)
C34 0.024(6) 0.064(9) 0.037(6) -0.014(6) 0.013(5) -0.008(5)
C35 0.022(4) 0.070(9) 0.039(5) -0.015(5) 0.013(4) -0.019(5)
C36 0.021(5) 0.030(6) 0.039(7) -0.007(5) 0.011(5) -0.002(5)
C37 0.035(6) 0.051(9) 0.037(6) 0.000(5) 0.017(5) -0.009(5)

loop_
_atom_type_symbol
_atom_type_description
_atom_type_scat_dispersion_real
_atom_type_scat_dispersion_imag
_atom_type_scat_source
C C 0.0033 0.0016 'International Tables Vol C Tables 4.2.6.8 and 6.1.1.4'
H H 0.0000 0.0000 'International Tables Vol C Tables 4.2.6.8 and 6.1.1.4'
I I -0.4742 1.8119 'International Tables Vol C Tables 4.2.6.8 and 6.1.1.4'
Ni Ni 0.3393 1.1124 'International Tables Vol C Tables 4.2.6.8 and 6.1.1.4'
S S 0.1246 0.1234 'International Tables Vol C Tables 4.2.6.8 and 6.1.1.4'

loop_
_geom_angle_atom_site_label_1
_geom_angle_atom_site_label_2
_geom_angle_atom_site_label_3
_geom_angle
_geom_angle_site_symmetry_1
_geom_angle_site_symmetry_3
_geom_angle_publ_flag
Ni2 I1 Ni1 180.0 1_565 . ?
Ni4 I2 Ni3 180.0 1_545 . ?
Ni5 I3 Ni6 179.508(18) . 1_545 ?
S1 Ni1 S1 173.77(7) 2 . ?
S1 Ni1 S3 89.89(4) 2 . ?
S1 Ni1 S3 89.76(4) . . ?
S1 Ni1 S3 89.76(4) 2 2 ?
S1 Ni1 S3 89.88(4) . 2 ?
S3 Ni1 S3 173.46(7) . 2 ?
S1 Ni1 Ni2 93.11(4) 2 . ?
S1 Ni1 Ni2 93.11(4) . . ?
S3 Ni1 Ni2 93.27(4) . . ?
S3 Ni1 Ni2 93.27(4) 2 . ?
S1 Ni1 I1 86.89(4) 2 . ?
S1 Ni1 I1 86.89(4) . . ?
S3 Ni1 I1 86.73(4) . . ?
S3 Ni1 I1 86.73(4) 2 . ?
Ni2 Ni1 I1 180.0 . . ?
S4 Ni2 S4 175.20(7) . 2 ?
S4 Ni2 S2 90.62(3) . 2 ?
S4 Ni2 S2 89.14(3) 2 2 ?
S4 Ni2 S2 89.14(3) . . ?
S4 Ni2 S2 90.61(3) 2 . ?
S2 Ni2 S2 174.13(7) 2 . ?
S4 Ni2 Ni1 92.40(4) . . ?
S4 Ni2 Ni1 92.40(4) 2 . ?
S2 Ni2 Ni1 92.93(4) 2 . ?
S2 Ni2 Ni1 92.93(4) . . ?
S4 Ni2 I1 87.60(4) . 1_545 ?
S4 Ni2 I1 87.60(4) 2 1_545 ?
S2 Ni2 I1 87.07(4) 2 1_545 ?
S2 Ni2 I1 87.07(4) . 1_545 ?
Ni1 Ni2 I1 180.0 . 1_545 ?
S7 Ni3 S7 174.61(8) . 2_556 ?
S7 Ni3 S5 89.22(4) . . ?
S7 Ni3 S5 90.52(4) 2_556 . ?
S7 Ni3 S5 90.52(4) . 2_556 ?
S7 Ni3 S5 89.22(4) 2_556 2_556 ?
S5 Ni3 S5 174.52(8) . 2_556 ?
S7 Ni3 Ni4 92.70(4) . . ?
S7 Ni3 Ni4 92.70(4) 2_556 . ?
S5 Ni3 Ni4 92.74(4) . . ?
S5 Ni3 Ni4 92.74(4) 2_556 . ?
S7 Ni3 I2 87.30(4) . . ?
S7 Ni3 I2 87.30(4) 2_556 . ?
S5 Ni3 I2 87.26(4) . . ?
S5 Ni3 I2 87.26(4) 2_556 . ?
Ni4 Ni3 I2 180.0 . . ?
S8 Ni4 S8 173.55(8) . 2_556 ?
S8 Ni4 S6 89.58(4) . . ?
S8 Ni4 S6 90.08(4) 2_556 . ?
S8 Ni4 S6 90.08(4) . 2_556 ?
S8 Ni4 S6 89.58(4) 2_556 2_556 ?
S6 Ni4 S6 173.98(8) . 2_556 ?
S8 Ni4 Ni3 93.23(4) . . ?
S8 Ni4 Ni3 93.23(4) 2_556 . ?
S6 Ni4 Ni3 93.01(4) . . ?
S6 Ni4 Ni3 93.01(4) 2_556 . ?
S8 Ni4 I2 86.77(4) . 1_565 ?
S8 Ni4 I2 86.77(4) 2_556 1_565 ?
S6 Ni4 I2 86.99(4) . 1_565 ?
S6 Ni4 I2 86.99(4) 2_556 1_565 ?
Ni3 Ni4 I2 180.0 . 1_565 ?
S15 Ni5 S9 90.07(4) . . ?
S15 Ni5 S13 90.21(4) . . ?
S9 Ni5 S13 175.00(6) . . ?
S15 Ni5 S11 174.20(6) . . ?
S9 Ni5 S11 89.79(4) . . ?
S13 Ni5 S11 89.43(4) . . ?
S15 Ni5 Ni6 92.74(4) . . ?
S9 Ni5 Ni6 92.85(4) . . ?
S13 Ni5 Ni6 92.12(4) . . ?
S11 Ni5 Ni6 93.06(4) . . ?
S15 Ni5 I3 85.03(4) . . ?
S9 Ni5 I3 86.63(4) . . ?
S13 Ni5 I3 88.42(4) . . ?
S11 Ni5 I3 89.17(4) . . ?
Ni6 Ni5 I3 177.71(2) . . ?
S14 Ni6 S12 89.00(4) . . ?
S14 Ni6 S10 173.52(6) . . ?
S12 Ni6 S10 90.93(4) . . ?
S14 Ni6 S16 90.06(4) . . ?
S12 Ni6 S16 173.77(6) . . ?
S10 Ni6 S16 89.32(4) . . ?
S14 Ni6 Ni5 93.77(4) . . ?
S12 Ni6 Ni5 93.17(4) . . ?
S10 Ni6 Ni5 92.70(4) . . ?
S16 Ni6 Ni5 93.04(4) . . ?
S14 Ni6 I3 85.13(4) . 1_565 ?
S12 Ni6 I3 84.90(4) . 1_565 ?
S10 Ni6 I3 88.41(4) . 1_565 ?
S16 Ni6 I3 88.88(4) . 1_565 ?
Ni5 Ni6 I3 177.79(2) . 1_565 ?
C1 S1 Ni1 108.88(14) . . ?
C1 S2 Ni2 109.01(13) . . ?
C5 S3 Ni1 107.61(14) . . ?
C5 S4 Ni2 109.38(14) . . ?
C9 S5 Ni3 109.21(15) . . ?
C9 S6 Ni4 108.07(14) . . ?
C13 S7 Ni3 108.81(15) . . ?
C13 S8 Ni4 108.90(15) . . ?
C20 S9 Ni5 108.64(15) . . ?
C20 S10 Ni6 109.07(14) . . ?
C24 S11 Ni5 108.52(14) . . ?
C24 S12 Ni6 108.30(15) . . ?
C28 S13 Ni5 109.01(15) . . ?
C28 S14 Ni6 108.66(15) . . ?
C32 S15 Ni5 108.97(16) . . ?
C32 S16 Ni6 108.05(15) . . ?
C2 C1 S1 118.0(3) . . ?
C2 C1 S2 117.0(3) . . ?
S1 C1 S2 125.0(2) . . ?
C1 C2 C3 113.7(3) . . ?
C1 C2 H2A 108.8 . . ?
C3 C2 H2A 108.8 . . ?
C1 C2 H2B 108.8 . . ?
C3 C2 H2B 108.8 . . ?
H2A C2 H2B 107.7 . . ?
C4 C3 C2 112.4(5) . . ?
C4 C3 H3A 109.1 . . ?
C2 C3 H3A 109.1 . . ?
C4 C3 H3B 109.1 . . ?
C2 C3 H3B 109.1 . . ?
H3A C3 H3B 107.9 . . ?
C3 C4 H4A 109.5 . . ?
C3 C4 H4B 109.5 . . ?
H4A C4 H4B 109.5 . . ?
C3 C4 H4C 109.5 . . ?
H4A C4 H4C 109.5 . . ?
H4B C4 H4C 109.5 . . ?
C6 C5 S4 116.7(3) . . ?
C6 C5 S3 117.6(3) . . ?
S4 C5 S3 125.7(2) . . ?
C5 C6 C7 112.8(3) . . ?
C5 C6 H6A 109.0 . . ?
C7 C6 H6A 109.0 . . ?
C5 C6 H6B 109.0 . . ?
C7 C6 H6B 109.0 . . ?
H6A C6 H6B 107.8 . . ?
C8 C7 C6 113.1(4) . . ?
C8 C7 H7A 109.0 . . ?
C6 C7 H7A 109.0 . . ?
C8 C7 H7B 109.0 . . ?
C6 C7 H7B 109.0 . . ?
H7A C7 H7B 107.8 . . ?
C7 C8 H8A 109.5 . . ?
C7 C8 H8B 109.5 . . ?
H8A C8 H8B 109.5 . . ?
C7 C8 H8C 109.5 . . ?
H8A C8 H8C 109.5 . . ?
H8B C8 H8C 109.5 . . ?
C10 C9 S5 117.8(3) . . ?
C10 C9 S6 117.1(3) . . ?
S5 C9 S6 125.0(2) . . ?
C9 C10 C11 111.9(3) . . ?
C9 C10 H10A 109.2 . . ?
C11 C10 H10A 109.2 . . ?
C9 C10 H10B 109.2 . . ?
C11 C10 H10B 109.2 . . ?
H10A C10 H10B 107.9 . . ?
C10 C11 C12 112.0(4) . . ?
C10 C11 H11A 109.2 . . ?
C12 C11 H11A 109.2 . . ?
C10 C11 H11B 109.2 . . ?
C12 C11 H11B 109.2 . . ?
H11A C11 H11B 107.9 . . ?
C11 C12 H12A 109.5 . . ?
C11 C12 H12B 109.5 . . ?
H12A C12 H12B 109.5 . . ?
C11 C12 H12C 109.5 . . ?
H12A C12 H12C 109.5 . . ?
H12B C12 H12C 109.5 . . ?
C14 C13 S7 113.9(9) . . ?
C17 C13 S7 121.7(10) . . ?
C14 C13 S8 120.8(9) . . ?
C17 C13 S8 112.9(10) . . ?
S7 C13 S8 124.8(2) . . ?
C15 C14 C13 114.5(13) . . ?
C15 C14 H14A 108.6 . . ?
C13 C14 H14A 108.6 . . ?
C15 C14 H14B 108.6 . . ?
C13 C14 H14B 108.6 . . ?
H14A C14 H14B 107.6 . . ?
C14 C15 C16 107.8(11) . . ?
C14 C15 H15A 110.1 . . ?
C16 C15 H15A 110.1 . . ?
C14 C15 H15B 110.2 . . ?
C16 C15 H15B 110.1 . . ?
H15A C15 H15B 108.5 . . ?
C18 C17 C13 111.7(14) . . ?
C18 C17 H17A 109.3 . . ?
C13 C17 H17A 109.3 . . ?
C18 C17 H17B 109.3 . . ?
C13 C17 H17B 109.3 . . ?
H17A C17 H17B 107.9 . . ?
C19 C18 C17 112.0(15) . . ?
C19 C18 H18A 109.2 . . ?
C17 C18 H18A 109.2 . . ?
C19 C18 H18B 109.2 . . ?
C17 C18 H18B 109.2 . . ?
H18A C18 H18B 107.9 . . ?
C18 C19 H19A 109.5 . . ?
C18 C19 H19B 109.5 . . ?
H19A C19 H19B 109.5 . . ?
C18 C19 H19C 109.5 . . ?
H19A C19 H19C 109.5 . . ?
H19B C19 H19C 109.5 . . ?
C21 C20 S9 116.9(3) . . ?
C21 C20 S10 118.3(3) . . ?
S9 C20 S10 124.7(2) . . ?
C20 C21 C22 114.2(4) . . ?
C20 C21 H21A 108.7 . . ?
C22 C21 H21A 108.7 . . ?
C20 C21 H21B 108.7 . . ?
C22 C21 H21B 108.7 . . ?
H21A C21 H21B 107.6 . . ?
C23 C22 C21 113.9(4) . . ?
C23 C22 H22A 108.8 . . ?
C21 C22 H22A 108.8 . . ?
C23 C22 H22B 108.8 . . ?
C21 C22 H22B 108.8 . . ?
H22A C22 H22B 107.7 . . ?
C22 C23 H23A 109.5 . . ?
C22 C23 H23B 109.5 . . ?
H23A C23 H23B 109.5 . . ?
C22 C23 H23C 109.5 . . ?
H23A C23 H23C 109.5 . . ?
H23B C23 H23C 109.5 . . ?
C25 C24 S11 117.4(3) . . ?
C25 C24 S12 116.6(3) . . ?
S11 C24 S12 126.0(2) . . ?
C24 C25 C26 113.4(3) . . ?
C24 C25 H25A 108.9 . . ?
C26 C25 H25A 108.9 . . ?
C24 C25 H25B 108.9 . . ?
C26 C25 H25B 108.9 . . ?
H25A C25 H25B 107.7 . . ?
C27 C26 C25 113.5(4) . . ?
C27 C26 H26A 108.9 . . ?
C25 C26 H26A 108.9 . . ?
C27 C26 H26B 108.9 . . ?
C25 C26 H26B 108.9 . . ?
H26A C26 H26B 107.7 . . ?
C26 C27 H27A 109.5 . . ?
C26 C27 H27B 109.5 . . ?
H27A C27 H27B 109.5 . . ?
C26 C27 H27C 109.5 . . ?
H27A C27 H27C 109.5 . . ?
H27B C27 H27C 109.5 . . ?
C29 C28 S14 117.3(3) . . ?
C29 C28 S13 117.7(3) . . ?
S14 C28 S13 125.0(2) . . ?
C28 C29 C30 111.5(4) . . ?
C28 C29 H29A 109.3 . . ?
C30 C29 H29A 109.3 . . ?
C28 C29 H29B 109.3 . . ?
C30 C29 H29B 109.3 . . ?
H29A C29 H29B 108.0 . . ?
C31 C30 C29 111.5(4) . . ?
C31 C30 H30A 109.3 . . ?
C29 C30 H30A 109.3 . . ?
C31 C30 H30B 109.3 . . ?
C29 C30 H30B 109.3 . . ?
H30A C30 H30B 108.0 . . ?
C30 C31 H31A 109.5 . . ?
C30 C31 H31B 109.5 . . ?
H31A C31 H31B 109.5 . . ?
C30 C31 H31C 109.5 . . ?
H31A C31 H31C 109.5 . . ?
H31B C31 H31C 109.5 . . ?
C33 C32 S15 117.2(4) . . ?
C33 C32 S16 116.9(4) . . ?
S15 C32 S16 125.8(2) . . ?
C36 C33 C32 125.4(8) . . ?
C32 C33 C34 103.7(6) . . ?
C36 C33 H33A 99.5 . . ?
C32 C33 H33A 111.0 . . ?
C34 C33 H33A 111.0 . . ?
C36 C33 H33B 99.5 . . ?
C32 C33 H33B 111.0 . . ?
C34 C33 H33B 111.0 . . ?
H33A C33 H33B 109.0 . . ?
C36 C33 H33C 106.0 . . ?
C32 C33 H33C 106.0 . . ?
C34 C33 H33C 116.9 . . ?
H33A C33 H33C 108.0 . . ?
C36 C33 H33D 106.0 . . ?
C32 C33 H33D 106.0 . . ?
C34 C33 H33D 116.9 . . ?
H33B C33 H33D 108.0 . . ?
H33C C33 H33D 106.3 . . ?
C35 C34 C33 109.5(9) . . ?
C35 C34 H34A 109.8 . . ?
C33 C34 H34A 109.8 . . ?
C35 C34 H34B 109.8 . . ?
C33 C34 H34B 109.8 . . ?
H34A C34 H34B 108.2 . . ?
C33 C36 C37 110.1(9) . . ?
C33 C36 H36A 109.6 . . ?
C37 C36 H36A 109.6 . . ?
C33 C36 H36B 109.6 . . ?
C37 C36 H36B 109.6 . . ?
H36A C36 H36B 108.1 . . ?

loop_
_geom_bond_atom_site_label_1
_geom_bond_atom_site_label_2
_geom_bond_distance
_geom_bond_site_symmetry_2
_geom_bond_publ_flag
I1 Ni2 2.8994(8) 1_565 ?
I1 Ni1 2.9235(8) . ?
I2 Ni4 2.9084(9) 1_545 ?
I2 Ni3 2.9187(9) . ?
I3 Ni5 2.9108(6) . ?
I3 Ni6 2.9152(7) 1_545 ?
Ni1 S1 2.2307(9) 2 ?
Ni1 S1 2.2307(9) . ?
Ni1 S3 2.2392(9) . ?
Ni1 S3 2.2394(9) 2 ?
Ni1 Ni2 2.5404(11) . ?
Ni2 S4 2.2250(9) . ?
Ni2 S4 2.2250(9) 2 ?
Ni2 S2 2.2284(9) 2 ?
Ni2 S2 2.2285(9) . ?
Ni2 I1 2.8995(8) 1_545 ?
Ni3 S7 2.2309(9) . ?
Ni3 S7 2.2309(9) 2_556 ?
Ni3 S5 2.2328(9) . ?
Ni3 S5 2.2328(9) 2_556 ?
Ni3 Ni4 2.5362(11) . ?
Ni4 S8 2.2242(10) . ?
Ni4 S8 2.2242(10) 2_556 ?
Ni4 S6 2.2398(10) . ?
Ni4 S6 2.2399(10) 2_556 ?
Ni4 I2 2.9084(9) 1_565 ?
Ni5 S15 2.2287(10) . ?
Ni5 S9 2.2307(11) . ?
Ni5 S13 2.2332(11) . ?
Ni5 S11 2.2338(11) . ?
Ni5 Ni6 2.5388(8) . ?
Ni6 S14 2.2286(10) . ?
Ni6 S12 2.2314(10) . ?
Ni6 S10 2.2331(11) . ?
Ni6 S16 2.2369(10) . ?
Ni6 I3 2.9151(7) 1_565 ?
S1 C1 1.681(4) . ?
S2 C1 1.681(4) . ?
S3 C5 1.678(4) . ?
S4 C5 1.669(4) . ?
S5 C9 1.672(4) . ?
S6 C9 1.690(4) . ?
S7 C13 1.682(5) . ?
S8 C13 1.682(5) . ?
S9 C20 1.679(5) . ?
S10 C20 1.682(5) . ?
S11 C24 1.671(4) . ?
S12 C24 1.680(4) . ?
S13 C28 1.679(5) . ?
S14 C28 1.678(5) . ?
S15 C32 1.661(4) . ?
S16 C32 1.681(5) . ?
C1 C2 1.508(5) . ?
C2 C3 1.534(6) . ?
C2 H2A 0.9700 . ?
C2 H2B 0.9700 . ?
C3 C4 1.529(9) . ?
C3 H3A 0.9700 . ?
C3 H3B 0.9700 . ?
C4 H4A 0.9600 . ?
C4 H4B 0.9600 . ?
C4 H4C 0.9600 . ?
C5 C6 1.520(5) . ?
C6 C7 1.533(6) . ?
C6 H6A 0.9700 . ?
C6 H6B 0.9700 . ?
C7 C8 1.511(8) . ?
C7 H7A 0.9700 . ?
C7 H7B 0.9700 . ?
C8 H8A 0.9600 . ?
C8 H8B 0.9600 . ?
C8 H8C 0.9600 . ?
C9 C10 1.509(5) . ?
C10 C11 1.528(6) . ?
C10 H10A 0.9700 . ?
C10 H10B 0.9700 . ?
C11 C12 1.533(6) . ?
C11 H11A 0.9700 . ?
C11 H11B 0.9700 . ?
C12 H12A 0.9600 . ?
C12 H12B 0.9600 . ?
C12 H12C 0.9600 . ?
C13 C14 1.52(2) . ?
C13 C17 1.52(2) . ?
C14 C15 1.51(2) . ?
C14 H14A 0.9700 . ?
C14 H14B 0.9700 . ?
C15 C16 1.555(14) . ?
C15 H15A 0.9700 . ?
C15 H15B 0.9700 . ?
C16 H16A 0.9600 . ?
C16 H16B 0.9600 . ?
C16 H16C 0.9600 . ?
C17 C18 1.51(2) . ?
C17 H17A 0.9700 . ?
C17 H17B 0.9700 . ?
C18 C19 1.48(2) . ?
C18 H18A 0.9700 . ?
C18 H18B 0.9700 . ?
C19 H19A 0.9600 . ?
C19 H19B 0.9600 . ?
C19 H19C 0.9600 . ?
C20 C21 1.507(6) . ?
C21 C22 1.539(6) . ?
C21 H21A 0.9700 . ?
C21 H21B 0.9700 . ?
C22 C23 1.491(8) . ?
C22 H22A 0.9700 . ?
C22 H22B 0.9700 . ?
C23 H23A 0.9600 . ?
C23 H23B 0.9600 . ?
C23 H23C 0.9600 . ?
C24 C25 1.519(5) . ?
C25 C26 1.527(6) . ?
C25 H25A 0.9700 . ?
C25 H25B 0.9700 . ?
C26 C27 1.502(7) . ?
C26 H26A 0.9700 . ?
C26 H26B 0.9700 . ?
C27 H27A 0.9600 . ?
C27 H27B 0.9600 . ?
C27 H27C 0.9600 . ?
C28 C29 1.510(6) . ?
C29 C30 1.528(7) . ?
C29 H29A 0.9700 . ?
C29 H29B 0.9700 . ?
C30 C31 1.526(7) . ?
C30 H30A 0.9700 . ?
C30 H30B 0.9700 . ?
C31 H31A 0.9600 . ?
C31 H31B 0.9600 . ?
C31 H31C 0.9600 . ?
C32 C33 1.531(6) . ?
C33 C36 1.343(13) . ?
C33 C34 1.732(15) . ?
C33 H33A 0.9700 . ?
C33 H33B 0.9700 . ?
C33 H33C 0.9700 . ?
C33 H33D 0.9700 . ?
C34 C35 1.504(14) . ?
C34 H34A 0.9700 . ?
C34 H34B 0.9700 . ?
C35 H35A 0.9600 . ?
C35 H35B 0.9600 . ?
C35 H35C 0.9600 . ?
C36 C37 1.533(17) . ?
C36 H36A 0.9700 . ?
C36 H36B 0.9700 . ?
C37 H37A 0.9600 . ?
C37 H37B 0.9600 . ?
C37 H37C 0.9600 . ?

loop_
_geom_torsion_atom_site_label_1
_geom_torsion_atom_site_label_2
_geom_torsion_atom_site_label_3
_geom_torsion_atom_site_label_4
_geom_torsion
_geom_torsion_site_symmetry_1
_geom_torsion_site_symmetry_2
_geom_torsion_site_symmetry_3
_geom_torsion_site_symmetry_4
_geom_torsion_publ_flag
S1 Ni1 Ni2 S4 119.02(4) 2 . . . ?
S1 Ni1 Ni2 S4 -60.98(4) . . . . ?
S3 Ni1 Ni2 S4 28.96(4) . . . . ?
S3 Ni1 Ni2 S4 -151.04(4) 2 . . . ?
S1 Ni1 Ni2 S4 -60.98(4) 2 . . 2 ?
S1 Ni1 Ni2 S4 119.02(4) . . . 2 ?
S3 Ni1 Ni2 S4 -151.04(4) . . . 2 ?
S3 Ni1 Ni2 S4 28.96(4) 2 . . 2 ?
S1 Ni1 Ni2 S2 28.28(4) 2 . . 2 ?
S1 Ni1 Ni2 S2 -151.72(4) . . . 2 ?
S3 Ni1 Ni2 S2 -61.78(3) . . . 2 ?
S3 Ni1 Ni2 S2 118.22(3) 2 . . 2 ?
S1 Ni1 Ni2 S2 -151.71(4) 2 . . . ?
S1 Ni1 Ni2 S2 28.29(4) . . . . ?
S3 Ni1 Ni2 S2 118.22(3) . . . . ?
S3 Ni1 Ni2 S2 -61.78(3) 2 . . . ?
S7 Ni3 Ni4 S8 -28.91(4) . . . . ?
S7 Ni3 Ni4 S8 151.09(4) 2_556 . . . ?
S5 Ni3 Ni4 S8 60.44(4) . . . . ?
S5 Ni3 Ni4 S8 -119.56(4) 2_556 . . . ?
S7 Ni3 Ni4 S8 151.09(4) . . . 2_556 ?
S7 Ni3 Ni4 S8 -28.91(4) 2_556 . . 2_556 ?
S5 Ni3 Ni4 S8 -119.56(4) . . . 2_556 ?
S5 Ni3 Ni4 S8 60.44(4) 2_556 . . 2_556 ?
S7 Ni3 Ni4 S6 -118.65(4) . . . . ?
S7 Ni3 Ni4 S6 61.35(4) 2_556 . . . ?
S5 Ni3 Ni4 S6 -29.31(4) . . . . ?
S5 Ni3 Ni4 S6 150.69(4) 2_556 . . . ?
S7 Ni3 Ni4 S6 61.34(4) . . . 2_556 ?
S7 Ni3 Ni4 S6 -118.65(4) 2_556 . . 2_556 ?
S5 Ni3 Ni4 S6 150.69(4) . . . 2_556 ?
S5 Ni3 Ni4 S6 -29.31(4) 2_556 . . 2_556 ?
S15 Ni5 Ni6 S14 118.85(4) . . . . ?
S9 Ni5 Ni6 S14 -150.95(4) . . . . ?
S13 Ni5 Ni6 S14 28.55(4) . . . . ?
S11 Ni5 Ni6 S14 -61.00(4) . . . . ?
S15 Ni5 Ni6 S12 -151.95(4) . . . . ?
S9 Ni5 Ni6 S12 -61.74(4) . . . . ?
S13 Ni5 Ni6 S12 117.75(4) . . . . ?
S11 Ni5 Ni6 S12 28.20(4) . . . . ?
S15 Ni5 Ni6 S10 -60.86(4) . . . . ?
S9 Ni5 Ni6 S10 29.34(4) . . . . ?
S13 Ni5 Ni6 S10 -151.17(4) . . . . ?
S11 Ni5 Ni6 S10 119.28(4) . . . . ?
S15 Ni5 Ni6 S16 28.60(4) . . . . ?
S9 Ni5 Ni6 S16 118.80(4) . . . . ?
S13 Ni5 Ni6 S16 -61.71(4) . . . . ?
S11 Ni5 Ni6 S16 -151.26(4) . . . . ?
S3 Ni1 S1 C1 66.69(14) 2 . . . ?
Ni2 Ni1 S1 C1 -26.58(14) . . . . ?
I1 Ni1 S1 C1 153.42(14) . . . . ?
S4 Ni2 S2 C1 65.29(14) . . . . ?
S4 Ni2 S2 C1 -119.50(14) 2 . . . ?
S2 Ni2 S2 C1 152.96(14) 2 . . . ?
Ni1 Ni2 S2 C1 -27.06(14) . . . . ?
I1 Ni2 S2 C1 152.94(14) 1_545 . . . ?
S1 Ni1 S3 C5 -121.23(15) 2 . . . ?
S1 Ni1 S3 C5 64.98(15) . . . . ?
Ni2 Ni1 S3 C5 -28.12(15) . . . . ?
I1 Ni1 S3 C5 151.88(15) . . . . ?
S2 Ni2 S4 C5 66.26(15) 2 . . . ?
S2 Ni2 S4 C5 -119.60(15) . . . . ?
Ni1 Ni2 S4 C5 -26.70(15) . . . . ?
I1 Ni2 S4 C5 153.30(15) 1_545 . . . ?
S7 Ni3 S5 C9 119.70(15) . . . . ?
S7 Ni3 S5 C9 -65.68(16) 2_556 . . . ?
Ni4 Ni3 S5 C9 27.04(15) . . . . ?
I2 Ni3 S5 C9 -152.96(15) . . . . ?
S8 Ni4 S6 C9 -64.67(16) . . . . ?
S8 Ni4 S6 C9 121.78(15) 2_556 . . . ?
Ni3 Ni4 S6 C9 28.54(15) . . . . ?
I2 Ni4 S6 C9 -151.46(15) 1_565 . . . ?
S5 Ni3 S7 C13 -64.63(16) . . . . ?
S5 Ni3 S7 C13 120.84(16) 2_556 . . . ?
Ni4 Ni3 S7 C13 28.08(16) . . . . ?
I2 Ni3 S7 C13 -151.92(16) . . . . ?
S6 Ni4 S8 C13 119.69(16) . . . . ?
S6 Ni4 S8 C13 -66.32(17) 2_556 . . . ?
Ni3 Ni4 S8 C13 26.70(16) . . . . ?
I2 Ni4 S8 C13 -153.30(16) 1_565 . . . ?
S15 Ni5 S9 C20 63.86(15) . . . . ?
S11 Ni5 S9 C20 -121.94(15) . . . . ?
Ni6 Ni5 S9 C20 -28.89(15) . . . . ?
I3 Ni5 S9 C20 148.87(15) . . . . ?
S12 Ni6 S10 C20 66.35(15) . . . . ?
S16 Ni6 S10 C20 -119.87(15) . . . . ?
Ni5 Ni6 S10 C20 -26.86(15) . . . . ?
I3 Ni6 S10 C20 151.23(15) 1_565 . . . ?
S9 Ni5 S11 C24 66.38(15) . . . . ?
S13 Ni5 S11 C24 -118.56(15) . . . . ?
Ni6 Ni5 S11 C24 -26.46(14) . . . . ?
I3 Ni5 S11 C24 153.01(14) . . . . ?
S14 Ni6 S12 C24 66.97(14) . . . . ?
S10 Ni6 S12 C24 -119.51(14) . . . . ?
Ni5 Ni6 S12 C24 -26.75(14) . . . . ?
I3 Ni6 S12 C24 152.17(14) 1_565 . . . ?
S15 Ni5 S13 C28 -121.79(15) . . . . ?
S11 Ni5 S13 C28 64.00(16) . . . . ?
Ni6 Ni5 S13 C28 -29.04(15) . . . . ?
I3 Ni5 S13 C28 153.19(15) . . . . ?
S12 Ni6 S14 C28 -118.24(15) . . . . ?
S16 Ni6 S14 C28 67.92(15) . . . . ?
Ni5 Ni6 S14 C28 -25.13(15) . . . . ?
I3 Ni6 S14 C28 156.79(15) 1_565 . . . ?
S9 Ni5 S15 C32 -119.99(17) . . . . ?
S13 Ni5 S15 C32 65.00(17) . . . . ?
Ni6 Ni5 S15 C32 -27.13(17) . . . . ?
I3 Ni5 S15 C32 153.40(17) . . . . ?
S14 Ni6 S16 C32 -120.83(17) . . . . ?
S10 Ni6 S16 C32 65.62(17) . . . . ?
Ni5 Ni6 S16 C32 -27.05(17) . . . . ?
I3 Ni6 S16 C32 154.04(16) 1_565 . . . ?
Ni1 S1 C1 C2 -169.0(3) . . . . ?
Ni1 S1 C1 S2 12.2(3) . . . . ?
Ni2 S2 C1 C2 -165.6(2) . . . . ?
Ni2 S2 C1 S1 13.2(3) . . . . ?
S1 C1 C2 C3 -58.8(5) . . . . ?
S2 C1 C2 C3 120.1(4) . . . . ?
C1 C2 C3 C4 -60.4(5) . . . . ?
Ni2 S4 C5 C6 -167.2(3) . . . . ?
Ni2 S4 C5 S3 11.3(3) . . . . ?
Ni1 S3 C5 C6 -166.9(3) . . . . ?
Ni1 S3 C5 S4 14.6(3) . . . . ?
S4 C5 C6 C7 108.4(4) . . . . ?
S3 C5 C6 C7 -70.3(5) . . . . ?
C5 C6 C7 C8 -63.6(5) . . . . ?
Ni3 S5 C9 C10 171.9(3) . . . . ?
Ni3 S5 C9 S6 -11.3(3) . . . . ?
Ni4 S6 C9 C10 162.0(3) . . . . ?
Ni4 S6 C9 S5 -14.8(3) . . . . ?
S5 C9 C10 C11 104.8(4) . . . . ?
S6 C9 C10 C11 -72.3(5) . . . . ?
C9 C10 C11 C12 -171.2(4) . . . . ?
Ni3 S7 C13 C14 173.5(7) . . . . ?
Ni3 S7 C13 C17 156.2(10) . . . . ?
Ni3 S7 C13 S8 -14.5(3) . . . . ?
Ni4 S8 C13 C14 160.1(7) . . . . ?
Ni4 S8 C13 C17 177.2(10) . . . . ?
Ni4 S8 C13 S7 -11.4(3) . . . . ?
C17 C13 C14 C15 -150(8) . . . . ?
S7 C13 C14 C15 89.0(16) . . . . ?
S8 C13 C14 C15 -83.4(14) . . . . ?
C13 C14 C15 C16 -168.9(12) . . . . ?
C14 C13 C17 C18 -2(5) . . . . ?
S7 C13 C17 C18 65(2) . . . . ?
S8 C13 C17 C18 -123.4(15) . . . . ?
C13 C17 C18 C19 57(2) . . . . ?
Ni5 S9 C20 C21 -162.9(3) . . . . ?
Ni5 S9 C20 S10 15.3(3) . . . . ?
Ni6 S10 C20 C21 -170.8(3) . . . . ?
Ni6 S10 C20 S9 11.0(3) . . . . ?
S9 C20 C21 C22 110.4(4) . . . . ?
S10 C20 C21 C22 -67.9(5) . . . . ?
C20 C21 C22 C23 -63.2(6) . . . . ?
Ni5 S11 C24 C25 -166.6(3) . . . . ?
Ni5 S11 C24 S12 12.3(3) . . . . ?
Ni6 S12 C24 C25 -168.2(3) . . . . ?
Ni6 S12 C24 S11 12.9(3) . . . . ?
S11 C24 C25 C26 78.8(4) . . . . ?
S12 C24 C25 C26 -100.1(4) . . . . ?
C24 C25 C26 C27 67.1(5) . . . . ?
Ni6 S14 C28 C29 -173.1(3) . . . . ?
Ni6 S14 C28 S13 8.4(3) . . . . ?
Ni5 S13 C28 C29 -161.2(3) . . . . ?
Ni5 S13 C28 S14 17.3(3) . . . . ?
S14 C28 C29 C30 -61.0(5) . . . . ?
S13 C28 C29 C30 117.6(4) . . . . ?
C28 C29 C30 C31 -174.1(5) . . . . ?
Ni5 S15 C32 C33 -167.8(4) . . . . ?
Ni5 S15 C32 S16 12.8(4) . . . . ?
Ni6 S16 C32 C33 -166.6(4) . . . . ?
Ni6 S16 C32 S15 12.9(4) . . . . ?
S15 C32 C33 C36 115.0(8) . . . . ?
S16 C32 C33 C36 -65.5(9) . . . . ?
S15 C32 C33 C34 115.0(6) . . . . ?
S16 C32 C33 C34 -65.5(7) . . . . ?
C36 C33 C34 C35 11.4(17) . . . . ?
C32 C33 C34 C35 -168.6(9) . . . . ?
C32 C33 C36 C37 -63.2(12) . . . . ?
C34 C33 C36 C37 -63(2) . . . . ?
